data_2234361
loop_
_publ_author_name
'Zeb, Aurang'
'Yousuf, Sammer'
'Basha, Fatima Z.'

_publ_section_title
;
 2-(2-Methyl-5-nitro-1<i>H</i>-imidazol-1-yl)ethyl 2-bromobenzoate
;
_journal_coeditor_code PV2520
_journal_issue 4
_journal_name_full 'Acta Crystallographica Section E'
_journal_page_first o1218
_journal_paper_doi 10.1107/S1600536812012688
_journal_volume 68
_journal_year 2012
_chemical_formula_iupac 'C13 H12 Br N3 O4'
_chemical_formula_moiety 'C13 H12 Br N3 O4'
_chemical_formula_sum 'C13 H12 Br N3 O4'
_chemical_formula_weight 354.17
_chemical_name_systematic
;
2-(2-Methyl-5-nitro-1<i>H</i>-imidazol-1-yl)ethyl 2-bromobenzoate
;
_space_group_IT_number 14
_symmetry_cell_setting monoclinic
_symmetry_space_group_name_Hall '-P 2ybc'
_symmetry_space_group_name_H-M 'P 1 21/c 1'
_atom_sites_solution_hydrogens geom
_atom_sites_solution_primary direct
_atom_sites_solution_secondary difmap
_audit_creation_method SHELXL-97
_cell_angle_alpha 90.00
_cell_angle_beta 105.427(6)
_cell_angle_gamma 90.00
_cell_formula_units_Z 4
_cell_length_a 14.554(4)
_cell_length_b 8.836(2)
_cell_length_c 11.563(3)
_cell_measurement_reflns_used 2494
_cell_measurement_temperature 273(2)
_cell_measurement_theta_max 24.14
_cell_measurement_theta_min 2.72
_cell_volume 1433.4(6)
_computing_cell_refinement 'SAINT (Bruker, 2000)'
_computing_data_collection 'SMART (Bruker, 2000)'
_computing_data_reduction 'SAINT (Bruker, 2000)'
_computing_molecular_graphics 'SHELXTL (Sheldrick, 2008)'
_computing_publication_material
;
SHELXTL (Sheldrick, 2008), PARST (Nardelli, 1995) and PLATON
(Spek, 2009)
;
_computing_structure_refinement 'SHELXL97 (Sheldrick, 2008)'
_computing_structure_solution 'SHELXS97 (Sheldrick, 2008)'
_diffrn_ambient_temperature 273(2)
_diffrn_measured_fraction_theta_full 0.977
_diffrn_measured_fraction_theta_max 0.977
_diffrn_measurement_device_type
;
Bruker SMART APEX CCD area-detector
;
_diffrn_measurement_method \w
_diffrn_radiation_monochromator graphite
_diffrn_radiation_source 'fine-focus sealed tube'
_diffrn_radiation_type MoK\a
_diffrn_radiation_wavelength 0.71073
_diffrn_reflns_av_R_equivalents 0.0242
_diffrn_reflns_av_sigmaI/netI 0.0257
_diffrn_reflns_limit_h_max 17
_diffrn_reflns_limit_h_min -17
_diffrn_reflns_limit_k_max 10
_diffrn_reflns_limit_k_min -10
_diffrn_reflns_limit_l_max 13
_diffrn_reflns_limit_l_min -14
_diffrn_reflns_number 8200
_diffrn_reflns_theta_full 25.49
_diffrn_reflns_theta_max 25.49
_diffrn_reflns_theta_min 2.72
_diffrn_standards_number 0
_exptl_absorpt_coefficient_mu 2.887
_exptl_absorpt_correction_T_max 0.6100
_exptl_absorpt_correction_T_min 0.4492
_exptl_absorpt_correction_type multi-scan
_exptl_absorpt_process_details '(SADABS; Bruker, 2000)'
_exptl_crystal_colour Colorles
_exptl_crystal_density_diffrn 1.641
_exptl_crystal_density_method 'not measured'
_exptl_crystal_description Block
_exptl_crystal_F_000 712
_exptl_crystal_size_max 0.33
_exptl_crystal_size_mid 0.20
_exptl_crystal_size_min 0.19
_refine_diff_density_max 0.682
_refine_diff_density_min -0.513
_refine_ls_extinction_method none
_refine_ls_goodness_of_fit_ref 1.041
_refine_ls_hydrogen_treatment constr
_refine_ls_matrix_type full
_refine_ls_number_parameters 191
_refine_ls_number_reflns 2601
_refine_ls_number_restraints 0
_refine_ls_restrained_S_all 1.041
_refine_ls_R_factor_all 0.0588
_refine_ls_R_factor_gt 0.0421
_refine_ls_shift/su_max 0.000
_refine_ls_shift/su_mean 0.000
_refine_ls_structure_factor_coef Fsqd
_refine_ls_weighting_details 'calc w=1/[\s^2^(Fo^2^)+(0.0598P)^2^+0.7664P] where P=(Fo^2^+2Fc^2^)/3'
_refine_ls_weighting_scheme calc
_refine_ls_wR_factor_gt 0.1026
_refine_ls_wR_factor_ref 0.1136
_reflns_number_gt 1959
_reflns_number_total 2601
_reflns_threshold_expression I>2sigma(I)
_cod_data_source_file pv2520.cif
_cod_data_source_block I
_cod_original_cell_volume 1433.3(7)
_cod_original_sg_symbol_H-M 'P 21/c'
_cod_database_code 2234361
_cod_database_fobs_code 2234361

loop_
_symmetry_equiv_pos_as_xyz
'x, y, z'
'-x, y+1/2, -z+1/2'
'-x, -y, -z'
'x, -y-1/2, z-1/2'

loop_
_atom_site_type_symbol
_atom_site_label
_atom_site_fract_x
_atom_site_fract_y
_atom_site_fract_z
_atom_site_U_iso_or_equiv
_atom_site_adp_type
_atom_site_calc_flag
_atom_site_refinement_flags
_atom_site_occupancy
_atom_site_symmetry_multiplicity
Br Br1 0.39287(3) 0.03857(5) 0.11564(3) 0.0748(2) Uani d . 1 1
O O1 0.3629(3) 0.3331(3) 0.2376(3) 0.1003(11) Uani d . 1 1
O O2 0.25716(17) 0.3109(3) 0.3428(2) 0.0606(6) Uani d . 1 1
O O3 0.1411(3) 0.7613(3) 0.4002(3) 0.0981(10) Uani d . 1 1
O O4 0.1559(3) 0.8059(3) 0.5864(3) 0.1087(11) Uani d . 1 1
N N1 0.11680(18) 0.4509(3) 0.4402(2) 0.0471(6) Uani d . 1 1
N N2 0.1099(2) 0.3517(4) 0.6143(3) 0.0667(8) Uani d . 1 1
N N3 0.1438(2) 0.7198(4) 0.5010(3) 0.0696(9) Uani d . 1 1
C C1 0.3499(3) 0.0609(4) 0.4570(3) 0.0623(9) Uani d . 1 1
H H1A 0.3271 0.1295 0.5038 0.075 Uiso calc R 1 1
C C2 0.3779(3) -0.0807(5) 0.5015(4) 0.0747(11) Uani d . 1 1
H H2B 0.3749 -0.1072 0.5783 0.090 Uiso calc R 1 1
C C3 0.4103(3) -0.1832(5) 0.4319(4) 0.0778(12) Uani d . 1 1
H H3A 0.4292 -0.2792 0.4620 0.093 Uiso calc R 1 1
C C4 0.4151(3) -0.1450(4) 0.3185(4) 0.0664(10) Uani d . 1 1
H H4A 0.4367 -0.2151 0.2717 0.080 Uiso calc R 1 1
C C5 0.3879(2) -0.0030(4) 0.2746(3) 0.0498(8) Uani d . 1 1
C C6 0.3552(2) 0.1034(4) 0.3431(3) 0.0475(7) Uani d . 1 1
C C7 0.3277(3) 0.2592(4) 0.3011(3) 0.0541(8) Uani d . 1 1
C C8 0.2178(3) 0.4561(4) 0.2996(3) 0.0618(9) Uani d . 1 1
H H8A 0.2169 0.4689 0.2160 0.074 Uiso calc R 1 1
H H8B 0.2556 0.5368 0.3459 0.074 Uiso calc R 1 1
C C9 0.1188(3) 0.4590(4) 0.3138(3) 0.0575(9) Uani d . 1 1
H H9A 0.0875 0.5514 0.2785 0.069 Uiso calc R 1 1
H H9B 0.0832 0.3743 0.2704 0.069 Uiso calc R 1 1
C C10 0.1311(2) 0.5647(3) 0.5247(3) 0.0511(8) Uani d . 1 1
C C11 0.1268(3) 0.5010(4) 0.6297(3) 0.0631(9) Uani d . 1 1
H H11A 0.1343 0.5528 0.7016 0.076 Uiso calc R 1 1
C C12 0.1047(2) 0.3241(4) 0.4998(3) 0.0555(8) Uani d . 1 1
C C13 0.0869(3) 0.1719(4) 0.4440(4) 0.0826(12) Uani d . 1 1
H H13A 0.0630 0.1058 0.4952 0.124 Uiso calc R 1 1
H H13B 0.1453 0.1316 0.4332 0.124 Uiso calc R 1 1
H H13C 0.0408 0.1798 0.3675 0.124 Uiso calc R 1 1

loop_
_atom_site_aniso_label
_atom_site_aniso_U_11
_atom_site_aniso_U_22
_atom_site_aniso_U_33
_atom_site_aniso_U_12
_atom_site_aniso_U_13
_atom_site_aniso_U_23
Br1 0.1056(4) 0.0702(3) 0.0535(3) 0.0046(2) 0.0298(2) -0.00709(18)
O1 0.134(3) 0.0601(16) 0.141(3) 0.0125(17) 0.096(2) 0.0205(18)
O2 0.0806(16) 0.0593(14) 0.0483(13) 0.0208(12) 0.0282(12) 0.0138(11)
O3 0.158(3) 0.0530(16) 0.095(2) -0.0046(18) 0.054(2) 0.0083(15)
O4 0.169(3) 0.0605(17) 0.108(3) -0.011(2) 0.056(2) -0.0356(18)
N1 0.0498(14) 0.0417(14) 0.0480(15) 0.0060(11) 0.0097(12) -0.0016(12)
N2 0.0730(19) 0.068(2) 0.0620(19) 0.0077(16) 0.0231(16) 0.0130(16)
N3 0.083(2) 0.0497(17) 0.081(2) 0.0018(15) 0.0311(19) -0.0153(17)
C1 0.067(2) 0.072(2) 0.050(2) 0.0040(18) 0.0192(17) 0.0049(17)
C2 0.075(3) 0.088(3) 0.064(2) 0.010(2) 0.023(2) 0.029(2)
C3 0.074(3) 0.063(2) 0.097(3) 0.010(2) 0.025(2) 0.028(2)
C4 0.069(2) 0.052(2) 0.079(3) 0.0061(18) 0.020(2) 0.0020(19)
C5 0.0503(18) 0.0488(17) 0.0488(19) -0.0028(14) 0.0106(15) -0.0015(14)
C6 0.0488(17) 0.0480(16) 0.0456(17) -0.0023(14) 0.0123(14) -0.0019(14)
C7 0.070(2) 0.0479(17) 0.0491(19) -0.0027(16) 0.0235(17) -0.0046(15)
C8 0.088(3) 0.054(2) 0.047(2) 0.0189(18) 0.0245(19) 0.0130(16)
C9 0.074(2) 0.0487(19) 0.0434(19) 0.0132(17) 0.0044(17) 0.0003(15)
C10 0.0562(19) 0.0445(17) 0.054(2) 0.0075(14) 0.0159(16) -0.0058(14)
C11 0.071(2) 0.068(2) 0.051(2) 0.0093(18) 0.0186(18) -0.0037(17)
C12 0.0513(19) 0.0473(18) 0.066(2) 0.0026(15) 0.0128(16) 0.0060(17)
C13 0.095(3) 0.050(2) 0.102(3) -0.011(2) 0.024(3) -0.002(2)

loop_
_atom_type_symbol
_atom_type_description
_atom_type_scat_dispersion_real
_atom_type_scat_dispersion_imag
_atom_type_scat_source
C C 0.0033 0.0016 'International Tables Vol C Tables 4.2.6.8 and 6.1.1.4'
H H 0.0000 0.0000 'International Tables Vol C Tables 4.2.6.8 and 6.1.1.4'
N N 0.0061 0.0033 'International Tables Vol C Tables 4.2.6.8 and 6.1.1.4'
O O 0.0106 0.0060 'International Tables Vol C Tables 4.2.6.8 and 6.1.1.4'
Br Br -0.2901 2.4595 'International Tables Vol C Tables 4.2.6.8 and 6.1.1.4'

loop_
_geom_angle_atom_site_label_1
_geom_angle_atom_site_label_2
_geom_angle_atom_site_label_3
_geom_angle
C7 O2 C8 117.1(3)
C12 N1 C10 105.0(3)
C12 N1 C9 125.9(3)
C10 N1 C9 129.0(3)
C12 N2 C11 105.8(3)
O3 N3 O4 123.4(4)
O3 N3 C10 120.3(3)
O4 N3 C10 116.3(4)
C2 C1 C6 121.0(3)
C2 C1 H1A 119.5
C6 C1 H1A 119.5
C1 C2 C3 119.6(4)
C1 C2 H2B 120.2
C3 C2 H2B 120.2
C4 C3 C2 120.6(4)
C4 C3 H3A 119.7
C2 C3 H3A 119.7
C5 C4 C3 119.6(4)
C5 C4 H4A 120.2
C3 C4 H4A 120.2
C4 C5 C6 121.0(3)
C4 C5 Br1 117.1(3)
C6 C5 Br1 121.9(2)
C1 C6 C5 118.0(3)
C1 C6 C7 118.9(3)
C5 C6 C7 123.0(3)
O1 C7 O2 122.4(3)
O1 C7 C6 125.9(3)
O2 C7 C6 111.7(3)
O2 C8 C9 106.5(3)
O2 C8 H8A 110.4
C9 C8 H8A 110.4
O2 C8 H8B 110.4
C9 C8 H8B 110.4
H8A C8 H8B 108.6
N1 C9 C8 112.5(3)
N1 C9 H9A 109.1
C8 C9 H9A 109.1
N1 C9 H9B 109.1
C8 C9 H9B 109.1
H9A C9 H9B 107.8
C11 C10 N1 107.4(3)
C11 C10 N3 127.8(3)
N1 C10 N3 124.8(3)
N2 C11 C10 109.8(3)
N2 C11 H11A 125.1
C10 C11 H11A 125.1
N2 C12 N1 112.1(3)
N2 C12 C13 123.8(3)
N1 C12 C13 124.1(3)
C12 C13 H13A 109.5
C12 C13 H13B 109.5
H13A C13 H13B 109.5
C12 C13 H13C 109.5
H13A C13 H13C 109.5
H13B C13 H13C 109.5

loop_
_geom_bond_atom_site_label_1
_geom_bond_atom_site_label_2
_geom_bond_distance
Br1 C5 1.895(3)
O1 C7 1.195(4)
O2 C7 1.326(4)
O2 C8 1.439(4)
O3 N3 1.213(4)
O4 N3 1.221(4)
N1 C12 1.351(4)
N1 C10 1.379(4)
N1 C9 1.472(4)
N2 C12 1.328(4)
N2 C11 1.345(5)
N3 C10 1.420(5)
C1 C2 1.372(5)
C1 C6 1.391(5)
C1 H1A 0.9300
C2 C3 1.376(6)
C2 H2B 0.9300
C3 C4 1.374(5)
C3 H3A 0.9300
C4 C5 1.372(5)
C4 H4A 0.9300
C5 C6 1.393(4)
C6 C7 1.479(5)
C8 C9 1.494(5)
C8 H8A 0.9700
C8 H8B 0.9700
C9 H9A 0.9700
C9 H9B 0.9700
C10 C11 1.355(5)
C11 H11A 0.9300
C12 C13 1.485(5)
C13 H13A 0.9600
C13 H13B 0.9600
C13 H13C 0.9600

loop_
_geom_hbond_atom_site_label_D
_geom_hbond_atom_site_label_H
_geom_hbond_atom_site_label_A
_geom_hbond_site_symmetry_A
_geom_hbond_distance_DH
_geom_hbond_distance_HA
_geom_hbond_distance_DA
_geom_hbond_angle_DHA
C8 H8A O4 4_575 0.97 2.51 3.183(4) 126.7

loop_
_geom_torsion_atom_site_label_1
_geom_torsion_atom_site_label_2
_geom_torsion_atom_site_label_3
_geom_torsion_atom_site_label_4
_geom_torsion
C6 C1 C2 C3 -0.9(6)
C1 C2 C3 C4 0.1(6)
C2 C3 C4 C5 0.5(6)
C3 C4 C5 C6 -0.2(5)
C3 C4 C5 Br1 -178.1(3)
C2 C1 C6 C5 1.2(5)
C2 C1 C6 C7 -177.7(3)
C4 C5 C6 C1 -0.6(5)
Br1 C5 C6 C1 177.1(3)
C4 C5 C6 C7 178.2(3)
Br1 C5 C6 C7 -4.0(5)
C8 O2 C7 O1 5.6(5)
C8 O2 C7 C6 -174.4(3)
C1 C6 C7 O1 145.8(4)
C5 C6 C7 O1 -33.1(6)
C1 C6 C7 O2 -34.2(4)
C5 C6 C7 O2 147.0(3)
C7 O2 C8 C9 156.0(3)
C12 N1 C9 C8 -95.9(4)
C10 N1 C9 C8 80.5(4)
O2 C8 C9 N1 64.2(4)
C12 N1 C10 C11 -0.1(4)
C9 N1 C10 C11 -177.1(3)
C12 N1 C10 N3 -177.7(3)
C9 N1 C10 N3 5.3(5)
O3 N3 C10 C11 -176.0(4)
O4 N3 C10 C11 3.1(6)
O3 N3 C10 N1 1.1(6)
O4 N3 C10 N1 -179.8(3)
C12 N2 C11 C10 0.5(4)
N1 C10 C11 N2 -0.2(4)
N3 C10 C11 N2 177.3(3)
C11 N2 C12 N1 -0.6(4)
C11 N2 C12 C13 179.9(3)
C10 N1 C12 N2 0.5(4)
C9 N1 C12 N2 177.6(3)
C10 N1 C12 C13 179.9(3)
C9 N1 C12 C13 -3.0(5)
